data_7109526
loop_
_publ_author_name
'Beatrix E. K. Barth'
'Eliza Leusmann'
'Klaus Harms'
'Stefanie Dehnen'

_publ_section_title
;
 Towards the installation of transition metal ions on donor ligand
 decorated tin sulfide clusters
;
_journal_name_full Chem.Commun.
_journal_page_first 6590
_journal_paper_doi 10.1039/c3cc43649g
_journal_volume 49
_journal_year 2013
_chemical_formula_moiety 'C68 H76 I8 N16 S10 Sn4 Zn8, 1.25(C H Cl3), 0.75(C H3 O H), 0.5(H2 O)'
_chemical_formula_sum 'C70 H81.25 Cl3.75 I8 N16 O1.25 S10 Sn4 Zn8'
_chemical_formula_weight 3633.21
_chemical_name_systematic
;
?
;
_space_group_crystal_system triclinic
_space_group_IT_number 2
_space_group_name_Hall '-P 1'
_space_group_name_H-M_alt 'P -1'
_symmetry_space_group_name_Hall '-P 1'
_symmetry_space_group_name_H-M 'P -1'
_atom_sites_solution_hydrogens geom
_atom_sites_solution_primary direct
_atom_sites_solution_secondary difmap
_audit_creation_method SHELXL-2013
_cell_angle_alpha 85.019(2)
_cell_angle_beta 69.865(2)
_cell_angle_gamma 70.661(2)
_cell_formula_units_Z 2
_cell_length_a 16.5734(5)
_cell_length_b 19.2405(5)
_cell_length_c 20.2479(6)
_cell_measurement_reflns_used 36456
_cell_measurement_temperature 100(2)
_cell_measurement_theta_max 25.5
_cell_measurement_theta_min 1.4
_cell_volume 5717.3(3)
_computing_cell_refinement 'STOE X-AREA'
_computing_data_collection 'STOE X-AREA'
_computing_data_reduction 'STOE X-AREA'
_computing_molecular_graphics 'DIAMOND (Crystal Impact)'
_computing_structure_refinement 'SHELXL-2013 (Sheldrick, 2013)'
_computing_structure_solution 'SHELXS-97 (Sheldrick, 2008)'
_diffrn_ambient_temperature 100(2)
_diffrn_measured_fraction_theta_full 0.682
_diffrn_measured_fraction_theta_max 0.682
_diffrn_measurement_device_type 'STOE IPDS-2T'
_diffrn_measurement_method 'omega scans'
_diffrn_radiation_type MoK\a
_diffrn_radiation_wavelength 0.71073
_diffrn_reflns_av_R_equivalents 0.0506
_diffrn_reflns_av_unetI/netI 0.0731
_diffrn_reflns_Laue_measured_fraction_full 0.682
_diffrn_reflns_Laue_measured_fraction_max 0.682
_diffrn_reflns_limit_h_max 20
_diffrn_reflns_limit_h_min -20
_diffrn_reflns_limit_k_max 23
_diffrn_reflns_limit_k_min -23
_diffrn_reflns_limit_l_max 24
_diffrn_reflns_limit_l_min -23
_diffrn_reflns_number 28709
_diffrn_reflns_point_group_measured_fraction_full 0.682
_diffrn_reflns_point_group_measured_fraction_max 0.682
_diffrn_reflns_theta_full 25.242
_diffrn_reflns_theta_max 25.499
_diffrn_reflns_theta_min 1.382
_exptl_absorpt_coefficient_mu 4.975
_exptl_absorpt_correction_T_max 0.77
_exptl_absorpt_correction_T_min 0.59
_exptl_absorpt_correction_type multi-scan
_exptl_absorpt_process_details 'Bruker XPREP'
_exptl_crystal_colour colourless
_exptl_crystal_density_diffrn 2.110
_exptl_crystal_description prism
_exptl_crystal_F_000 3422
_exptl_crystal_size_max 0.110
_exptl_crystal_size_mid 0.100
_exptl_crystal_size_min 0.040
_refine_diff_density_max 0.854
_refine_diff_density_min -0.896
_refine_diff_density_rms 0.152
_refine_ls_extinction_method none
_refine_ls_goodness_of_fit_ref 0.952
_refine_ls_hydrogen_treatment constr
_refine_ls_matrix_type full
_refine_ls_number_parameters 1126
_refine_ls_number_reflns 14527
_refine_ls_number_restraints 29
_refine_ls_restrained_S_all 0.953
_refine_ls_R_factor_all 0.0903
_refine_ls_R_factor_gt 0.0496
_refine_ls_shift/su_max 0.001
_refine_ls_shift/su_mean 0.000
_refine_ls_structure_factor_coef Fsqd
_refine_ls_weighting_details
;
w=1/[\s^2^(Fo^2^)+(0.0677P)^2^]
where P=(Fo^2^+2Fc^2^)/3
;
_refine_ls_weighting_scheme calc
_refine_ls_wR_factor_gt 0.1089
_refine_ls_wR_factor_ref 0.1281
_reflns_Friedel_coverage 0.000
_reflns_number_gt 9223
_reflns_number_total 14527
_reflns_threshold_expression 'I > 2\s(I)'
_cod_data_source_file c3cc43649g.txt
_cod_data_source_block 6
_cod_database_code 7109526
_shelx_space_group_comment
;
The symmetry employed for this shelxl refinement is uniquely defined
by the following loop, which should always be used as a source of
symmetry information in preference to the above space-group names.
They are only intended as comments.
;
_shelx_estimated_absorpt_t_min 0.611
_shelx_estimated_absorpt_t_max 0.826

loop_
_space_group_symop_operation_xyz
'x, y, z'
'-x, -y, -z'

loop_
_atom_site_label
_atom_site_type_symbol
_atom_site_fract_x
_atom_site_fract_y
_atom_site_fract_z
_atom_site_U_iso_or_equiv
_atom_site_adp_type
_atom_site_occupancy
_atom_site_site_symmetry_order
_atom_site_calc_flag
_atom_site_refinement_flags_posn
_atom_site_refinement_flags_adp
_atom_site_refinement_flags_occupancy
_atom_site_disorder_assembly
_atom_site_disorder_group
C1 C 0.7367(10) 0.2320(8) 0.0242(7) 0.059(4) Uani 1 1 d . . . . .
H1A H 0.7433 0.2771 0.0374 0.088 Uiso 1 1 calc R U . . .
H1B H 0.6818 0.2446 0.0113 0.088 Uiso 1 1 calc R U . . .
H1C H 0.7898 0.2073 -0.0160 0.088 Uiso 1 1 calc R U . . .
C2 C 0.7292(9) 0.1807(7) 0.0862(7) 0.050(3) Uani 1 1 d . . . . .
C3 C 0.8028(9) 0.1728(8) 0.1189(8) 0.063(4) Uani 1 1 d . . . . .
H3A H 0.8058 0.2225 0.1239 0.076 Uiso 1 1 calc R U . . .
H3B H 0.8620 0.1438 0.0854 0.076 Uiso 1 1 calc R U . . .
C4 C 0.7910(9) 0.1362(7) 0.1914(7) 0.052(3) Uani 1 1 d . . . . .
C7 C 0.7293(9) 0.0106(7) 0.2793(7) 0.050(3) Uani 1 1 d . . . . .
C8 C 0.6978(9) -0.0236(7) 0.3484(7) 0.050(3) Uani 1 1 d . . . . .
C10 C 0.6158(10) -0.0012(8) 0.4644(8) 0.057(4) Uani 1 1 d . . . . .
H10 H 0.5782 0.0322 0.5031 0.068 Uiso 1 1 calc R U . . .
C11 C 0.6383(11) -0.0772(8) 0.4772(9) 0.066(4) Uani 1 1 d . . . . .
H11 H 0.6183 -0.0953 0.5231 0.079 Uiso 1 1 calc R U . . .
C12 C 0.6880(12) -0.1214(9) 0.4224(10) 0.070(4) Uani 1 1 d . . . . .
H12 H 0.7004 -0.1728 0.4295 0.084 Uiso 1 1 calc R U . . .
C13 C 0.7231(10) -0.0998(7) 0.3568(8) 0.054(3) Uani 1 1 d . . . . .
H13 H 0.7623 -0.1339 0.3189 0.065 Uiso 1 1 calc R U . . .
C14 C 0.7334(10) 0.1039(8) 0.0609(8) 0.066(4) Uani 1 1 d . . . . .
H14A H 0.6869 0.1114 0.0390 0.099 Uiso 1 1 calc R U . . .
H14B H 0.7224 0.0722 0.1013 0.099 Uiso 1 1 calc R U . . .
H14C H 0.7934 0.0803 0.0265 0.099 Uiso 1 1 calc R U . . .
C15 C 0.8541(9) 0.1365(9) 0.2251(8) 0.065(4) Uani 1 1 d . . . . .
H15A H 0.9160 0.1107 0.1946 0.098 Uiso 1 1 calc R U . . .
H15B H 0.8409 0.1115 0.2699 0.098 Uiso 1 1 calc R U . . .
H15C H 0.8485 0.1875 0.2337 0.098 Uiso 1 1 calc R U . . .
C16 C 0.7931(11) -0.0381(9) 0.2161(9) 0.064(4) Uani 1 1 d . . . . .
C18 C 0.9381(11) -0.0771(10) 0.1356(10) 0.085(5) Uani 1 1 d . . . . .
H18 H 0.9988 -0.0764 0.1195 0.101 Uiso 1 1 calc R U . . .
C19 C 0.9179(12) -0.1236(11) 0.1017(10) 0.088(6) Uani 1 1 d . . . . .
H19 H 0.9627 -0.1533 0.0624 0.106 Uiso 1 1 calc R U . . .
C20 C 0.8340(15) -0.1267(14) 0.1249(11) 0.115(8) Uani 1 1 d . . . . .
H20 H 0.8177 -0.1582 0.1018 0.138 Uiso 1 1 calc R U . . .
C21 C 0.7689(11) -0.0827(12) 0.1844(10) 0.091(6) Uani 1 1 d . . . . .
H21 H 0.7088 -0.0848 0.2018 0.110 Uiso 1 1 calc R U . . .
C201 C 0.4536(12) 0.3273(9) 0.5131(7) 0.067(4) Uani 1 1 d . . . . .
H20A H 0.5077 0.2837 0.4980 0.100 Uiso 1 1 calc R U . . .
H20B H 0.3991 0.3123 0.5287 0.100 Uiso 1 1 calc R U . . .
H20C H 0.4555 0.3529 0.5521 0.100 Uiso 1 1 calc R U . . .
C202 C 0.4512(11) 0.3797(8) 0.4510(7) 0.058(4) Uani 1 1 d . . . . .
C203 C 0.5348(10) 0.4054(8) 0.4257(7) 0.057(4) Uani 1 1 d . . . . .
H20D H 0.5308 0.4372 0.4633 0.068 Uiso 1 1 calc R U . . .
H20E H 0.5893 0.3615 0.4195 0.068 Uiso 1 1 calc R U . . .
C204 C 0.5485(8) 0.4466(7) 0.3589(7) 0.044(3) Uani 1 1 d . . . . .
C207 C 0.4683(8) 0.5460(6) 0.2493(7) 0.040(3) Uani 1 1 d . . . . .
C208 C 0.4875(9) 0.5661(7) 0.1743(7) 0.051(3) Uani 1 1 d . . . . .
C210 C 0.5544(12) 0.5296(11) 0.0574(8) 0.068(4) Uani 1 1 d . . . . .
H210 H 0.5891 0.4912 0.0226 0.082 Uiso 1 1 calc R U . . .
C211 C 0.5235(14) 0.5992(12) 0.0367(9) 0.083(6) Uani 1 1 d . . . . .
H211 H 0.5374 0.6102 -0.0118 0.100 Uiso 1 1 calc R U . . .
C212 C 0.4725(12) 0.6525(10) 0.0868(10) 0.075(5) Uani 1 1 d . . . . .
H212 H 0.4499 0.7013 0.0725 0.089 Uiso 1 1 calc R U . . .
C213 C 0.4516(12) 0.6400(8) 0.1572(9) 0.069(4) Uani 1 1 d . . . . .
H213 H 0.4156 0.6782 0.1920 0.083 Uiso 1 1 calc R U . . .
C214 C 0.3615(9) 0.4427(8) 0.4705(6) 0.052(3) Uani 1 1 d . . . . .
H21A H 0.3111 0.4226 0.4840 0.078 Uiso 1 1 calc R U . . .
H21B H 0.3595 0.4742 0.4300 0.078 Uiso 1 1 calc R U . . .
H21C H 0.3562 0.4719 0.5100 0.078 Uiso 1 1 calc R U . . .
C215 C 0.6209(10) 0.4811(8) 0.3370(7) 0.056(3) Uani 1 1 d . . . . .
H21D H 0.6061 0.5205 0.3710 0.083 Uiso 1 1 calc R U . . .
H21E H 0.6258 0.5018 0.2903 0.083 Uiso 1 1 calc R U . . .
H21F H 0.6789 0.4439 0.3351 0.083 Uiso 1 1 calc R U . . .
C216 C 0.4059(10) 0.5966(9) 0.3089(9) 0.061(4) Uani 1 1 d . . . . .
C218 C 0.388(3) 0.696(2) 0.382(2) 0.084(10) Uiso 0.5 1 d . . P A 1
H218 H 0.4102 0.7303 0.3953 0.100 Uiso 0.5 1 calc R U P A 1
C219 C 0.2971(17) 0.6944(13) 0.4171(13) 0.109(7) Uiso 1 1 d . . . . .
H21G H 0.2609 0.7261 0.4572 0.131 Uiso 0.5 1 calc R U P A 2
H219 H 0.2505 0.7370 0.4416 0.131 Uiso 0.5 1 calc R U P A 1
C220 C 0.279(2) 0.6317(19) 0.4144(19) 0.077(9) Uiso 0.5 1 d . . P A 1
H220 H 0.2340 0.6193 0.4527 0.092 Uiso 0.5 1 calc R U P A 1
C221 C 0.327(2) 0.5853(18) 0.3550(17) 0.072(8) Uiso 0.5 1 d . . P A 1
H221 H 0.3068 0.5473 0.3463 0.086 Uiso 0.5 1 calc R U P A 1
C223 C 0.369(2) 0.6556(17) 0.4135(17) 0.063(8) Uiso 0.5 1 d . . P A 2
H223 H 0.3883 0.6566 0.4524 0.076 Uiso 0.5 1 calc R U P A 2
C224 C 0.258(2) 0.6945(16) 0.3538(15) 0.060(7) Uiso 0.5 1 d . . P A 2
H224 H 0.2009 0.7272 0.3531 0.072 Uiso 0.5 1 calc R U P A 2
C225 C 0.3150(17) 0.6431(13) 0.3019(14) 0.048(6) Uiso 0.5 1 d . . P A 2
H225 H 0.2987 0.6364 0.2628 0.057 Uiso 0.5 1 calc R U P A 2
C301 C -0.0255(12) 0.4691(8) 0.2371(10) 0.073(5) Uani 1 1 d . . . . .
H30A H -0.0656 0.5079 0.2174 0.109 Uiso 1 1 calc R U . . .
H30B H 0.0082 0.4908 0.2560 0.109 Uiso 1 1 calc R U . . .
H30C H -0.0619 0.4455 0.2750 0.109 Uiso 1 1 calc R U . . .
C302 C 0.0403(11) 0.4124(8) 0.1803(9) 0.058(4) Uani 1 1 d . . . . .
C303 C -0.0066(9) 0.3696(7) 0.1537(8) 0.055(4) Uani 1 1 d . . . . .
H30D H -0.0509 0.3555 0.1950 0.066 Uiso 1 1 calc R U . . .
H30E H -0.0412 0.4030 0.1257 0.066 Uiso 1 1 calc R U . . .
C304 C 0.0549(10) 0.3016(8) 0.1099(8) 0.059(4) Uani 1 1 d . . . . .
C307 C 0.2446(10) 0.2214(8) 0.0017(8) 0.054(4) Uani 1 1 d . . . . .
C308 C 0.3131(9) 0.1526(8) -0.0341(7) 0.051(3) Uani 1 1 d . . . . .
C310 C 0.3790(9) 0.0296(8) -0.0239(8) 0.061(4) Uani 1 1 d . . . . .
H310 H 0.3828 -0.0133 0.0035 0.073 Uiso 1 1 calc R U . . .
C311 C 0.4342(10) 0.0225(9) -0.0912(8) 0.065(4) Uani 1 1 d . . . . .
H311 H 0.4774 -0.0241 -0.1094 0.078 Uiso 1 1 calc R U . . .
C312 C 0.4284(10) 0.0811(10) -0.1327(8) 0.066(4) Uani 1 1 d . . . . .
H312 H 0.4656 0.0764 -0.1809 0.080 Uiso 1 1 calc R U . . .
C313 C 0.3652(11) 0.1503(10) -0.1026(8) 0.068(4) Uani 1 1 d . . . . .
H313 H 0.3596 0.1934 -0.1296 0.082 Uiso 1 1 calc R U . . .
C314 C 0.0967(11) 0.4497(8) 0.1216(8) 0.066(4) Uani 1 1 d . . . . .
H31A H 0.0570 0.4859 0.0996 0.098 Uiso 1 1 calc R U . . .
H31B H 0.1428 0.4124 0.0861 0.098 Uiso 1 1 calc R U . . .
H31C H 0.1266 0.4745 0.1413 0.098 Uiso 1 1 calc R U . . .
C315 C 0.0139(10) 0.2641(8) 0.0739(8) 0.069(4) Uani 1 1 d . . . . .
H31D H -0.0522 0.2802 0.0968 0.103 Uiso 1 1 calc R U . . .
H31E H 0.0386 0.2106 0.0772 0.103 Uiso 1 1 calc R U . . .
H31F H 0.0285 0.2772 0.0243 0.103 Uiso 1 1 calc R U . . .
C316 C 0.2319(10) 0.2929(8) -0.0361(8) 0.059(4) Uani 1 1 d . . . . .
C317 C 0.2815(12) 0.3395(9) -0.0388(10) 0.081(5) Uani 1 1 d . . . . .
H317 H 0.3278 0.3268 -0.0182 0.098 Uiso 1 1 calc R U . . .
C318 C 0.2604(13) 0.4060(10) -0.0733(11) 0.095(6) Uani 1 1 d . . . . .
H318 H 0.2911 0.4404 -0.0754 0.115 Uiso 1 1 calc R U . . .
C319 C 0.1976(15) 0.4202(12) -0.1027(13) 0.110(7) Uani 1 1 d . . . . .
H319 H 0.1844 0.4647 -0.1271 0.132 Uiso 1 1 calc R U . . .
C320 C 0.1517(18) 0.3735(12) -0.0991(15) 0.133(10) Uani 1 1 d . . . . .
H320 H 0.1059 0.3866 -0.1203 0.159 Uiso 1 1 calc R U . . .
C401 C 0.2174(12) -0.0282(7) 0.2832(10) 0.077(5) Uani 1 1 d . . . . .
H40A H 0.2152 -0.0758 0.3037 0.115 Uiso 1 1 calc R U . . .
H40B H 0.2804 -0.0320 0.2556 0.115 Uiso 1 1 calc R U . . .
H40C H 0.1803 -0.0141 0.2525 0.115 Uiso 1 1 calc R U . . .
C402 C 0.1810(12) 0.0296(8) 0.3414(9) 0.062(4) Uani 1 1 d . . . . .
C403 C 0.0768(10) 0.0513(8) 0.3718(7) 0.054(3) Uani 1 1 d . . . . .
H40D H 0.0538 0.0585 0.3318 0.065 Uiso 1 1 calc R U . . .
H40E H 0.0614 0.0090 0.3980 0.065 Uiso 1 1 calc R U . . .
C404 C 0.0261(8) 0.1179(6) 0.4191(7) 0.043(3) Uani 1 1 d . . . . .
C407 C 0.0072(10) 0.2403(8) 0.5191(9) 0.056(4) Uani 1 1 d . . . . .
C408 C -0.0366(10) 0.3168(8) 0.5486(8) 0.054(4) Uani 1 1 d . . . . .
C410 C -0.0947(10) 0.4384(8) 0.5199(10) 0.073(5) Uani 1 1 d . . . . .
H410 H -0.1087 0.4737 0.4863 0.087 Uiso 1 1 calc R U . . .
C411 C -0.1182(11) 0.4624(10) 0.5899(10) 0.073(5) Uani 1 1 d . . . . .
H411 H -0.1471 0.5130 0.6038 0.088 Uiso 1 1 calc R U . . .
C412 C -0.0974(11) 0.4095(9) 0.6373(9) 0.068(5) Uani 1 1 d . . . . .
H412 H -0.1100 0.4240 0.6844 0.082 Uiso 1 1 calc R U . . .
C413 C -0.0589(10) 0.3361(10) 0.6173(9) 0.074(5) Uani 1 1 d . . . . .
H413 H -0.0480 0.2996 0.6508 0.089 Uiso 1 1 calc R U . . .
C414 C 0.2243(10) 0.0055(9) 0.3985(8) 0.064(4) Uani 1 1 d . . . . .
H41A H 0.2135 -0.0401 0.4187 0.097 Uiso 1 1 calc R U . . .
H41B H 0.1973 0.0442 0.4355 0.097 Uiso 1 1 calc R U . . .
H41C H 0.2897 -0.0031 0.3780 0.097 Uiso 1 1 calc R U . . .
C415 C -0.0720(9) 0.1330(8) 0.4580(9) 0.067(4) Uani 1 1 d . . . . .
H41D H -0.1054 0.1840 0.4511 0.100 Uiso 1 1 calc R U . . .
H41E H -0.0815 0.1254 0.5083 0.100 Uiso 1 1 calc R U . . .
H41F H -0.0939 0.0994 0.4405 0.100 Uiso 1 1 calc R U . . .
C416 C 0.0270(9) 0.1769(8) 0.5672(7) 0.056(4) Uani 1 1 d . . . . .
C418 C -0.0304(13) 0.1178(11) 0.6675(9) 0.080(5) Uani 1 1 d . . . . .
H418 H -0.0789 0.1154 0.7087 0.096 Uiso 1 1 calc R U . . .
C419 C 0.0545(14) 0.0615(10) 0.6524(10) 0.080(5) Uani 1 1 d . . . . .
H419 H 0.0618 0.0215 0.6833 0.096 Uiso 1 1 calc R U . . .
C420 C 0.1255(12) 0.0638(9) 0.5946(9) 0.071(4) Uani 1 1 d . . . . .
H420 H 0.1821 0.0253 0.5836 0.085 Uiso 1 1 calc R U . . .
C421 C 0.1133(11) 0.1243(8) 0.5515(9) 0.066(4) Uani 1 1 d . . . . .
H421 H 0.1626 0.1297 0.5124 0.079 Uiso 1 1 calc R U . . .
N5 N 0.7228(7) 0.1127(6) 0.2128(6) 0.056(3) Uani 1 1 d . . . . .
N6 N 0.7023(8) 0.0809(6) 0.2783(6) 0.049(3) Uani 1 1 d . . . . .
N9 N 0.6440(7) 0.0263(6) 0.4017(6) 0.052(3) Uani 1 1 d . . . . .
N17 N 0.8760(9) -0.0309(8) 0.1918(7) 0.073(4) Uani 1 1 d . . . . .
N205 N 0.4978(7) 0.4468(6) 0.3246(5) 0.049(3) Uani 1 1 d . . . . .
N206 N 0.5102(8) 0.4774(6) 0.2584(6) 0.048(3) Uani 1 1 d . . . . .
N209 N 0.5376(7) 0.5129(6) 0.1261(5) 0.045(2) Uani 1 1 d . . . . .
N217 N 0.444(2) 0.6425(16) 0.3265(16) 0.079(8) Uiso 0.5 1 d . . P A 1
N222 N 0.4288(15) 0.6088(12) 0.3584(12) 0.048(5) Uiso 0.5 1 d . . P A 2
N305 N 0.1375(8) 0.2821(7) 0.1028(6) 0.049(3) Uani 1 1 d . . . . .
N306 N 0.1966(8) 0.2176(6) 0.0668(7) 0.053(3) Uani 1 1 d . . . . .
N309 N 0.3198(7) 0.0930(6) 0.0061(6) 0.048(3) Uani 1 1 d . . . . .
N321 N 0.1684(11) 0.3072(9) -0.0658(9) 0.097(5) Uani 1 1 d . . . . .
N405 N 0.0704(8) 0.1622(6) 0.4205(6) 0.047(3) Uani 1 1 d . . . . .
N406 N 0.0253(8) 0.2301(7) 0.4532(7) 0.053(3) Uani 1 1 d . . . . .
N409 N -0.0544(8) 0.3692(7) 0.4997(7) 0.061(3) Uani 1 1 d . . . . .
N417 N -0.0442(9) 0.1754(7) 0.6243(7) 0.067(3) Uani 1 1 d . . . . .
S1 S 0.6095(2) 0.28196(19) 0.26806(17) 0.0506(8) Uani 1 1 d . . . . .
S2 S 0.5176(2) 0.34205(17) 0.12695(16) 0.0440(7) Uani 1 1 d . . . . .
S3 S 0.5030(2) 0.14937(17) 0.19987(17) 0.0455(7) Uani 1 1 d . . . . .
S4 S 0.4662(2) 0.19084(16) 0.40084(16) 0.0429(7) Uani 1 1 d . . . . .
S5 S 0.3340(2) 0.36821(17) 0.32090(16) 0.0438(7) Uani 1 1 d . . . . .
S6 S 0.2957(2) 0.30836(16) 0.15745(17) 0.0459(7) Uani 1 1 d . . . . .
S7 S 0.1041(2) 0.37621(17) 0.34062(19) 0.0503(8) Uani 1 1 d . . . . .
S8 S 0.0932(2) 0.21828(17) 0.2585(2) 0.0538(8) Uani 1 1 d . . . . .
S9 S 0.3267(2) 0.09267(16) 0.17664(17) 0.0453(7) Uani 1 1 d . . . . .
S10 S 0.2771(2) 0.17895(16) 0.36128(17) 0.0434(7) Uani 1 1 d . . . . .
Zn1 Zn 0.61943(11) 0.13527(9) 0.37485(9) 0.0503(4) Uani 1 1 d . . . . .
Zn2 Zn 0.58410(11) 0.41033(9) 0.16661(8) 0.0483(4) Uani 1 1 d . . . . .
Zn3 Zn 0.23334(10) 0.11238(8) 0.11015(8) 0.0488(4) Uani 1 1 d . . . . .
Zn4 Zn -0.01062(11) 0.32745(9) 0.39832(9) 0.0552(4) Uani 1 1 d . . . . .
Zn5 Zn 0.43587(10) 0.13433(8) 0.31851(7) 0.0437(3) Uani 1 1 d . . . . .
Zn6 Zn 0.39225(10) 0.18677(8) 0.14457(8) 0.0454(3) Uani 1 1 d . . . . .
Zn7 Zn 0.36407(10) 0.37662(7) 0.19968(7) 0.0418(3) Uani 1 1 d . . . . .
Zn8 Zn 0.22643(10) 0.30741(7) 0.37685(8) 0.0438(3) Uani 1 1 d . . . . .
Sn1 Sn 0.59694(6) 0.22626(5) 0.16946(4) 0.0436(2) Uani 1 1 d . . . . .
Sn2 Sn 0.46168(6) 0.31593(5) 0.35991(4) 0.0432(2) Uani 1 1 d . . . . .
Sn3 Sn 0.13832(6) 0.32786(4) 0.22261(5) 0.0478(2) Uani 1 1 d . . . . .
Sn4 Sn 0.21273(6) 0.13067(4) 0.29409(5) 0.0458(2) Uani 1 1 d . . . . .
I1 I 0.70381(8) 0.18045(6) 0.43526(7) 0.0779(3) Uani 1 1 d . . . . .
I2 I 0.75363(6) 0.39205(5) 0.13157(5) 0.0589(2) Uani 1 1 d . . . . .
I3 I 0.11944(7) 0.04566(6) 0.12425(7) 0.0768(3) Uani 1 1 d . . . . .
I4 I -0.15348(6) 0.34107(6) 0.37151(6) 0.0695(3) Uani 1 1 d . . . . .
I5 I 0.48607(6) -0.00855(4) 0.32819(5) 0.0495(2) Uani 1 1 d . . . . .
I6 I 0.49228(6) 0.17607(5) 0.01184(4) 0.0514(2) Uani 1 1 d . . . . .
I7 I 0.29308(6) 0.51335(4) 0.17052(5) 0.0499(2) Uani 1 1 d . . . . .
I8 I 0.18672(6) 0.32781(5) 0.51139(4) 0.0479(2) Uani 1 1 d . . . . .
C5 C -0.0762(11) 0.3326(10) 0.8348(7) 0.105(10) Uani 0.75 1 d D U P B 1
H5 H -0.1163 0.3800 0.8230 0.126 Uiso 0.75 1 calc R U P B 1
O401 O 0.057(3) 0.212(2) 0.745(2) 0.071(11) Uiso 0.25 1 d . . P C 2
H40H H 0.0085 0.2344 0.7808 0.106 Uiso 0.25 1 d R U P C 2
H40I H 0.0553 0.2376 0.7079 0.106 Uiso 0.25 1 d R U P C 2
Cl4 Cl 0.0345(7) 0.3212(5) 0.7817(5) 0.138(3) Uani 0.75 1 d D . P B 1
Cl5 Cl -0.1106(6) 0.2605(5) 0.8186(4) 0.121(3) Uani 0.75 1 d D . P B 1
Cl6 Cl -0.0899(7) 0.3364(4) 0.9233(4) 0.120(3) Uani 0.75 1 d D . P B 1
C200 C 0.816(3) 0.144(3) 0.839(3) 0.054(13) Uiso 0.25 1 d D . P D 1
H20F H 0.8543 0.1356 0.7892 0.081 Uiso 0.25 1 calc R U P D 1
H20G H 0.8200 0.0970 0.8620 0.081 Uiso 0.25 1 calc R U P D 1
H20H H 0.8363 0.1744 0.8620 0.081 Uiso 0.25 1 calc R U P D 1
O201 O 0.723(3) 0.182(2) 0.844(2) 0.082(12) Uiso 0.25 1 d D . P D 1
H201 H 0.6902 0.1575 0.8672 0.123 Uiso 0.25 1 calc R U P D 1
C100 C 0.401(5) 0.816(4) 0.229(4) 0.23(4) Uiso 0.5 1 d D . P . .
H10A H 0.4447 0.8056 0.1814 0.350 Uiso 0.5 1 calc R U P . .
H10B H 0.3665 0.8690 0.2350 0.350 Uiso 0.5 1 calc R U P . .
H10C H 0.3584 0.7883 0.2367 0.350 Uiso 0.5 1 calc R U P . .
O101 O 0.4475(18) 0.7952(14) 0.2797(14) 0.094(7) Uiso 0.5 1 d D . P . .
H101 H 0.4274 0.7650 0.3074 0.141 Uiso 0.5 1 calc R U P . .
C300 C 0.369(2) 0.3116(12) 0.6993(16) 0.19(3) Uani 0.5 1 d D U P E 2
H300 H 0.4130 0.3308 0.6618 0.232 Uiso 0.5 1 calc R U P E 2
Cl1 Cl 0.4039(11) 0.2191(7) 0.6824(8) 0.138(5) Uani 0.5 1 d D . P E 2
Cl2 Cl 0.2640(14) 0.3592(15) 0.6926(10) 0.231(12) Uani 0.5 1 d D . P E 2
Cl3 Cl 0.3828(13) 0.3245(8) 0.7760(11) 0.174(7) Uani 0.5 1 d D . P E 2
O400 O 0.146(3) 0.297(2) 0.721(2) 0.080(12) Uiso 0.25 1 d . . P F 2
H40F H 0.1226 0.2721 0.7014 0.120 Uiso 0.25 1 d R U P F 2
H40G H 0.1993 0.2678 0.7232 0.120 Uiso 0.25 1 d R U P F 2

loop_
_atom_site_aniso_label
_atom_site_aniso_U_11
_atom_site_aniso_U_22
_atom_site_aniso_U_33
_atom_site_aniso_U_23
_atom_site_aniso_U_13
_atom_site_aniso_U_12
C1 0.051(8) 0.062(9) 0.048(8) 0.008(7) -0.011(7) -0.007(7)
C2 0.047(7) 0.037(7) 0.050(8) 0.012(6) -0.009(6) -0.004(6)
C3 0.035(7) 0.059(8) 0.067(9) 0.017(7) -0.007(7) 0.007(6)
C4 0.040(7) 0.038(7) 0.066(9) 0.005(6) -0.017(7) 0.001(6)
C7 0.047(8) 0.048(8) 0.060(9) 0.015(7) -0.026(7) -0.017(6)
C8 0.044(7) 0.049(8) 0.061(9) 0.014(7) -0.028(7) -0.011(6)
C10 0.046(8) 0.051(8) 0.064(10) 0.018(7) -0.016(7) -0.012(7)
C11 0.063(10) 0.060(9) 0.080(11) 0.032(9) -0.039(9) -0.017(8)
C12 0.072(11) 0.053(10) 0.084(13) 0.014(10) -0.029(10) -0.018(9)
C13 0.058(9) 0.038(7) 0.069(10) 0.016(7) -0.034(8) -0.010(6)
C14 0.056(9) 0.069(10) 0.055(9) -0.019(7) 0.005(7) -0.017(8)
C15 0.046(8) 0.074(10) 0.066(10) 0.013(8) -0.009(7) -0.019(7)
C16 0.059(10) 0.075(11) 0.062(10) 0.009(9) -0.027(9) -0.024(9)
C18 0.052(10) 0.096(13) 0.097(14) -0.025(11) -0.011(9) -0.020(9)
C19 0.051(10) 0.115(15) 0.086(13) -0.031(11) -0.005(9) -0.021(10)
C20 0.104(16) 0.17(2) 0.099(15) -0.057(15) -0.032(13) -0.063(16)
C21 0.048(9) 0.133(16) 0.087(13) -0.042(12) -0.013(9) -0.020(10)
C201 0.091(11) 0.097(12) 0.033(7) 0.007(7) -0.024(7) -0.055(10)
C202 0.087(11) 0.073(9) 0.037(7) 0.002(6) -0.028(7) -0.047(9)
C203 0.081(10) 0.060(8) 0.046(8) 0.003(6) -0.034(7) -0.029(8)
C204 0.034(6) 0.050(7) 0.055(8) 0.005(6) -0.027(6) -0.009(6)
C207 0.044(7) 0.031(6) 0.051(7) 0.005(6) -0.020(6) -0.015(6)
C208 0.050(8) 0.049(8) 0.064(9) 0.021(7) -0.027(7) -0.026(7)
C210 0.079(11) 0.104(13) 0.035(8) 0.008(8) -0.020(8) -0.046(10)
C211 0.105(15) 0.125(16) 0.054(11) 0.032(12) -0.039(11) -0.074(14)
C212 0.080(12) 0.073(11) 0.092(14) 0.050(11) -0.057(11) -0.033(10)
C213 0.083(11) 0.055(9) 0.074(11) 0.005(8) -0.027(9) -0.031(9)
C214 0.049(8) 0.066(9) 0.032(7) -0.016(6) 0.000(6) -0.015(7)
C215 0.069(9) 0.059(8) 0.048(8) 0.016(6) -0.033(7) -0.023(7)
C216 0.042(8) 0.064(10) 0.074(11) -0.019(8) -0.015(8) -0.015(7)
C301 0.080(11) 0.043(9) 0.107(13) -0.026(9) -0.060(11) 0.002(8)
C302 0.060(10) 0.040(9) 0.068(10) -0.006(8) -0.029(8) -0.001(8)
C303 0.052(8) 0.031(7) 0.083(10) -0.016(6) -0.046(8) 0.013(6)
C304 0.050(9) 0.058(9) 0.068(10) 0.002(7) -0.025(8) -0.013(7)
C307 0.054(8) 0.052(9) 0.064(10) -0.004(7) -0.019(8) -0.026(7)
C308 0.045(8) 0.050(8) 0.049(8) -0.007(7) -0.007(7) -0.010(7)
C310 0.053(9) 0.065(10) 0.060(9) -0.018(8) -0.006(7) -0.019(8)
C311 0.048(9) 0.069(10) 0.058(10) -0.021(8) 0.005(7) -0.011(8)
C312 0.058(9) 0.088(12) 0.045(9) -0.018(9) -0.001(7) -0.026(9)
C313 0.069(10) 0.090(12) 0.057(9) -0.003(9) -0.016(8) -0.043(10)
C314 0.079(10) 0.047(8) 0.080(11) 0.000(7) -0.050(9) -0.006(7)
C315 0.055(9) 0.073(10) 0.081(11) -0.036(8) -0.021(8) -0.016(8)
C316 0.059(9) 0.053(8) 0.070(10) 0.001(7) -0.026(8) -0.021(7)
C317 0.074(11) 0.061(10) 0.123(15) 0.012(10) -0.055(11) -0.018(8)
C318 0.096(13) 0.079(12) 0.147(18) 0.052(12) -0.078(14) -0.046(11)
C319 0.110(16) 0.094(14) 0.17(2) 0.050(14) -0.100(17) -0.050(13)
C320 0.18(2) 0.099(16) 0.21(3) 0.074(17) -0.16(2) -0.084(17)
C401 0.069(11) 0.025(7) 0.105(14) -0.010(8) 0.007(10) -0.011(7)
C402 0.067(10) 0.041(9) 0.073(11) -0.015(8) -0.003(9) -0.029(8)
C403 0.056(9) 0.063(9) 0.045(8) -0.003(7) -0.011(7) -0.025(7)
C404 0.041(7) 0.029(6) 0.054(8) 0.005(6) -0.015(6) -0.007(5)
C407 0.043(8) 0.062(10) 0.062(10) -0.004(8) -0.013(8) -0.019(7)
C408 0.046(8) 0.050(9) 0.054(9) -0.020(8) 0.001(7) -0.013(7)
C410 0.064(10) 0.044(8) 0.098(13) -0.041(9) -0.017(9) -0.004(7)
C411 0.052(9) 0.070(11) 0.096(13) -0.028(11) -0.019(9) -0.016(8)
C412 0.057(10) 0.067(11) 0.072(11) -0.028(9) 0.001(9) -0.025(8)
C413 0.050(9) 0.085(12) 0.076(11) -0.036(10) 0.001(8) -0.021(8)
C414 0.044(8) 0.079(10) 0.070(10) 0.005(8) -0.014(7) -0.026(8)
C415 0.043(8) 0.065(9) 0.088(11) -0.012(8) -0.011(8) -0.020(7)
C416 0.046(8) 0.063(9) 0.057(9) -0.023(7) -0.007(7) -0.020(7)
C418 0.088(13) 0.097(14) 0.072(11) -0.017(10) -0.021(10) -0.052(12)
C419 0.098(14) 0.074(11) 0.093(13) -0.009(10) -0.048(12) -0.040(11)
C420 0.068(10) 0.068(10) 0.087(12) -0.009(9) -0.035(10) -0.023(8)
C421 0.070(10) 0.064(10) 0.073(10) -0.001(8) -0.027(9) -0.029(8)
N5 0.050(7) 0.059(7) 0.066(8) 0.016(6) -0.023(6) -0.026(6)
N6 0.052(7) 0.040(6) 0.053(7) 0.015(5) -0.020(6) -0.014(5)
N9 0.043(6) 0.058(7) 0.057(7) 0.013(6) -0.020(6) -0.020(6)
N17 0.052(8) 0.088(10) 0.075(9) -0.014(8) -0.014(7) -0.023(7)
N205 0.054(7) 0.052(6) 0.044(6) 0.005(5) -0.020(5) -0.017(5)
N206 0.055(7) 0.054(7) 0.050(7) 0.011(5) -0.026(6) -0.030(6)
N209 0.045(6) 0.053(7) 0.040(6) 0.008(5) -0.016(5) -0.020(5)
N305 0.052(7) 0.050(8) 0.043(7) -0.009(6) -0.015(6) -0.012(6)
N306 0.052(7) 0.037(7) 0.065(8) -0.017(6) -0.020(7) -0.004(6)
N309 0.042(6) 0.042(7) 0.053(7) -0.016(6) -0.007(6) -0.012(5)
N321 0.112(12) 0.087(11) 0.138(14) 0.030(10) -0.085(12) -0.052(10)
N405 0.041(6) 0.040(7) 0.051(7) -0.013(6) -0.011(6) -0.001(5)
N406 0.044(7) 0.046(8) 0.064(9) -0.013(6) -0.007(6) -0.016(6)
N409 0.041(7) 0.059(8) 0.065(8) -0.019(7) -0.004(6) -0.004(6)
N417 0.069(8) 0.071(8) 0.069(8) 0.000(7) -0.025(7) -0.032(7)
S1 0.0480(18) 0.061(2) 0.0479(19) 0.0025(15) -0.0165(15) -0.0235(16)
S2 0.0444(17) 0.0441(17) 0.0411(17) 0.0037(13) -0.0168(14) -0.0093(14)
S3 0.0442(17) 0.0435(17) 0.0473(18) 0.0019(14) -0.0154(15) -0.0121(14)
S4 0.0428(16) 0.0399(16) 0.0469(17) 0.0074(13) -0.0194(14) -0.0115(13)
S5 0.0442(17) 0.0462(17) 0.0406(17) -0.0006(13) -0.0142(14) -0.0136(14)
S6 0.0487(18) 0.0384(16) 0.0516(19) -0.0036(14) -0.0220(16) -0.0088(14)
S7 0.0517(19) 0.0386(16) 0.062(2) -0.0096(15) -0.0255(17) -0.0077(14)
S8 0.0488(19) 0.0401(17) 0.073(2) -0.0080(16) -0.0232(18) -0.0097(15)
S9 0.0420(17) 0.0386(16) 0.0503(18) -0.0050(14) -0.0123(15) -0.0085(13)
S10 0.0417(16) 0.0338(15) 0.0518(18) -0.0020(13) -0.0151(14) -0.0082(13)
Zn1 0.0476(9) 0.0506(9) 0.0573(10) 0.0100(8) -0.0236(8) -0.0175(7)
Zn2 0.0430(9) 0.0523(9) 0.0493(9) 0.0000(7) -0.0164(7) -0.0137(7)
Zn3 0.0428(8) 0.0451(8) 0.0526(9) -0.0096(7) -0.0101(7) -0.0100(7)
Zn4 0.0485(9) 0.0498(9) 0.0671(11) -0.0089(8) -0.0213(8) -0.0110(7)
Zn5 0.0425(8) 0.0412(8) 0.0449(8) 0.0028(6) -0.0151(7) -0.0103(6)
Zn6 0.0459(8) 0.0405(8) 0.0481(8) -0.0018(6) -0.0160(7) -0.0108(6)
Zn7 0.0451(8) 0.0394(7) 0.0415(8) 0.0009(6) -0.0169(7) -0.0115(6)
Zn8 0.0434(8) 0.0393(7) 0.0473(8) -0.0024(6) -0.0155(7) -0.0103(6)
Sn1 0.0411(5) 0.0421(5) 0.0415(5) 0.0048(4) -0.0119(4) -0.0088(4)
Sn2 0.0492(5) 0.0449(5) 0.0397(5) 0.0039(4) -0.0180(4) -0.0179(4)
Sn3 0.0483(5) 0.0359(4) 0.0599(6) -0.0082(4) -0.0255(4) -0.0044(4)
Sn4 0.0452(5) 0.0378(4) 0.0498(5) -0.0070(4) -0.0100(4) -0.0118(4)
I1 0.0755(7) 0.0824(7) 0.1022(9) 0.0111(6) -0.0558(7) -0.0339(6)
I2 0.0445(5) 0.0570(5) 0.0728(6) 0.0123(5) -0.0183(5) -0.0174(4)
I3 0.0531(6) 0.0733(7) 0.0996(8) -0.0324(6) -0.0059(6) -0.0266(5)
I4 0.0469(5) 0.0697(6) 0.0905(8) -0.0126(5) -0.0276(5) -0.0085(5)
I5 0.0484(5) 0.0411(4) 0.0542(5) 0.0015(4) -0.0163(4) -0.0096(4)
I6 0.0551(5) 0.0495(5) 0.0479(5) 0.0065(4) -0.0158(4) -0.0173(4)
I7 0.0482(5) 0.0407(4) 0.0576(5) 0.0035(4) -0.0194(4) -0.0091(4)
I8 0.0475(5) 0.0491(5) 0.0459(5) -0.0008(4) -0.0152(4) -0.0137(4)
C5 0.12(2) 0.065(14) 0.092(18) -0.034(13) -0.052(17) 0.052(14)
Cl4 0.130(7) 0.146(8) 0.134(7) 0.012(6) -0.032(6) -0.055(6)
Cl5 0.146(7) 0.116(6) 0.114(6) -0.002(5) -0.044(5) -0.055(5)
Cl6 0.172(8) 0.112(6) 0.091(5) 0.012(4) -0.060(5) -0.049(6)
C300 0.17(5) 0.27(7) 0.09(3) -0.04(4) 0.08(3) -0.12(5)
Cl1 0.176(13) 0.088(7) 0.170(13) 0.026(8) -0.058(11) -0.073(8)
Cl2 0.159(16) 0.39(3) 0.139(14) -0.063(17) 0.037(12) -0.16(2)
Cl3 0.208(17) 0.119(11) 0.23(2) 0.008(11) -0.090(16) -0.088(12)

loop_
_atom_type_symbol
_atom_type_description
_atom_type_scat_dispersion_real
_atom_type_scat_dispersion_imag
_atom_type_scat_source
C C 0.0033 0.0016 'International Tables Vol C Tables 4.2.6.8 and 6.1.1.4'
H H 0.0000 0.0000 'International Tables Vol C Tables 4.2.6.8 and 6.1.1.4'
Cl Cl 0.1484 0.1585 'International Tables Vol C Tables 4.2.6.8 and 6.1.1.4'
I I -0.4742 1.8119 'International Tables Vol C Tables 4.2.6.8 and 6.1.1.4'
N N 0.0061 0.0033 'International Tables Vol C Tables 4.2.6.8 and 6.1.1.4'
O O 0.0106 0.0060 'International Tables Vol C Tables 4.2.6.8 and 6.1.1.4'
S S 0.1246 0.1234 'International Tables Vol C Tables 4.2.6.8 and 6.1.1.4'
Sn Sn -0.6537 1.4246 'International Tables Vol C Tables 4.2.6.8 and 6.1.1.4'
Zn Zn 0.2839 1.4301 'International Tables Vol C Tables 4.2.6.8 and 6.1.1.4'

loop_
_geom_angle_atom_site_label_1
_geom_angle_atom_site_label_2
_geom_angle_atom_site_label_3
_geom_angle
C2 C1 H1A 109.5
C2 C1 H1B 109.5
H1A C1 H1B 109.5
C2 C1 H1C 109.5
H1A C1 H1C 109.5
H1B C1 H1C 109.5
C1 C2 C3 111.6(11)
C1 C2 C14 108.9(12)
C3 C2 C14 112.0(11)
C1 C2 Sn1 109.8(8)
C3 C2 Sn1 107.0(9)
C14 C2 Sn1 107.5(8)
C2 C3 C4 116.9(11)
C2 C3 H3A 108.1
C4 C3 H3A 108.1
C2 C3 H3B 108.1
C4 C3 H3B 108.1
H3A C3 H3B 107.3
N5 C4 C15 130.2(13)
N5 C4 C3 113.2(12)
C15 C4 C3 116.5(12)
N6 C7 C8 117.2(13)
N6 C7 C16 123.6(13)
C8 C7 C16 119.2(13)
N9 C8 C13 123.8(12)
N9 C8 C7 113.4(12)
C13 C8 C7 122.9(13)
N9 C10 C11 123.9(15)
N9 C10 H10 118.1
C11 C10 H10 118.1
C12 C11 C10 116.2(14)
C12 C11 H11 121.9
C10 C11 H11 121.9
C11 C12 C13 125.1(16)
C11 C12 H12 117.5
C13 C12 H12 117.5
C12 C13 C8 115.2(15)
C12 C13 H13 122.4
C8 C13 H13 122.4
C2 C14 H14A 109.5
C2 C14 H14B 109.5
H14A C14 H14B 109.5
C2 C14 H14C 109.5
H14A C14 H14C 109.5
H14B C14 H14C 109.5
C4 C15 H15A 109.5
C4 C15 H15B 109.5
H15A C15 H15B 109.5
C4 C15 H15C 109.5
H15A C15 H15C 109.5
H15B C15 H15C 109.5
N17 C16 C21 122.5(16)
N17 C16 C7 113.8(14)
C21 C16 C7 123.6(15)
C19 C18 N17 124.2(15)
C19 C18 H18 117.9
N17 C18 H18 117.9
C20 C19 C18 118.4(17)
C20 C19 H19 120.8
C18 C19 H19 120.8
C19 C20 C21 119.5(17)
C19 C20 H20 120.3
C21 C20 H20 120.3
C16 C21 C20 119.5(16)
C16 C21 H21 120.3
C20 C21 H21 120.3
C202 C201 H20A 109.5
C202 C201 H20B 109.5
H20A C201 H20B 109.5
C202 C201 H20C 109.5
H20A C201 H20C 109.5
H20B C201 H20C 109.5
C214 C202 C203 113.6(11)
C214 C202 C201 110.2(12)
C203 C202 C201 111.1(12)
C214 C202 Sn2 108.4(8)
C203 C202 Sn2 105.1(8)
C201 C202 Sn2 108.2(9)
C204 C203 C202 116.6(11)
C204 C203 H20D 108.1
C202 C203 H20D 108.1
C204 C203 H20E 108.1
C202 C203 H20E 108.1
H20D C203 H20E 107.3
N205 C204 C215 125.4(12)
N205 C204 C203 115.9(11)
C215 C204 C203 118.7(10)
N206 C207 C216 121.7(12)
N206 C207 C208 113.9(12)
C216 C207 C208 124.4(13)
N209 C208 C213 122.8(12)
N209 C208 C207 117.6(11)
C213 C208 C207 119.6(13)
C211 C210 N209 122.0(16)
C211 C210 H210 119.0
N209 C210 H210 119.0
C212 C211 C210 118.1(14)
C212 C211 H211 121.0
C210 C211 H211 121.0
C211 C212 C213 123.5(16)
C211 C212 H212 118.3
C213 C212 H212 118.3
C212 C213 C208 114.9(15)
C212 C213 H213 122.6
C208 C213 H213 122.6
C202 C214 H21A 109.5
C202 C214 H21B 109.5
H21A C214 H21B 109.5
C202 C214 H21C 109.5
H21A C214 H21C 109.5
H21B C214 H21C 109.5
C204 C215 H21D 109.5
C204 C215 H21E 109.5
H21D C215 H21E 109.5
C204 C215 H21F 109.5
H21D C215 H21F 109.5
H21E C215 H21F 109.5
N217 C216 C221 122(2)
N222 C216 C207 123.0(16)
N217 C216 C207 113.3(16)
C221 C216 C207 122.6(18)
N222 C216 C225 120.6(18)
C207 C216 C225 115.8(15)
N217 C218 C219 117(3)
N217 C218 H218 121.7
C219 C218 H218 121.7
C220 C219 C218 119(3)
C223 C219 C224 120(3)
C223 C219 H21G 119.9
C224 C219 H21G 119.9
C220 C219 H219 120.6
C218 C219 H219 120.6
C219 C220 C221 119(3)
C219 C220 H220 120.4
C221 C220 H220 120.4
C220 C221 C216 117(3)
C220 C221 H221 121.3
C216 C221 H221 121.3
C219 C223 N222 126(3)
C219 C223 H223 117.0
N222 C223 H223 117.0
C225 C224 C219 113(2)
C225 C224 H224 123.4
C219 C224 H224 123.4
C224 C225 C216 118(2)
C224 C225 H225 121.2
C216 C225 H225 121.2
C302 C301 H30A 109.5
C302 C301 H30B 109.5
H30A C301 H30B 109.5
C302 C301 H30C 109.5
H30A C301 H30C 109.5
H30B C301 H30C 109.5
C301 C302 C314 109.1(14)
C301 C302 C303 112.7(12)
C314 C302 C303 113.1(13)
C301 C302 Sn3 109.9(10)
C314 C302 Sn3 106.2(10)
C303 C302 Sn3 105.6(9)
C304 C303 C302 115.7(11)
C304 C303 H30D 108.4
C302 C303 H30D 108.4
C304 C303 H30E 108.4
C302 C303 H30E 108.4
H30D C303 H30E 107.4
N305 C304 C303 117.7(12)
N305 C304 C315 124.7(14)
C303 C304 C315 117.5(12)
N306 C307 C308 117.2(13)
N306 C307 C316 121.8(13)
C308 C307 C316 121.0(13)
N309 C308 C313 122.9(14)
N309 C308 C307 115.2(12)
C313 C308 C307 121.9(14)
N309 C310 C311 123.5(15)
N309 C310 H310 118.3
C311 C310 H310 118.3
C310 C311 C312 120.2(15)
C310 C311 H311 119.9
C312 C311 H311 119.9
C311 C312 C313 118.1(14)
C311 C312 H312 121.0
C313 C312 H312 121.0
C308 C313 C312 117.7(15)
C308 C313 H313 121.1
C312 C313 H313 121.1
C302 C314 H31A 109.5
C302 C314 H31B 109.5
H31A C314 H31B 109.5
C302 C314 H31C 109.5
H31A C314 H31C 109.5
H31B C314 H31C 109.5
C304 C315 H31D 109.5
C304 C315 H31E 109.5
H31D C315 H31E 109.5
C304 C315 H31F 109.5
H31D C315 H31F 109.5
H31E C315 H31F 109.5
N321 C316 C317 123.7(15)
N321 C316 C307 113.4(12)
C317 C316 C307 123.0(14)
C316 C317 C318 117.2(15)
C316 C317 H317 121.4
C318 C317 H317 121.4
C319 C318 C317 119.2(17)
C319 C318 H318 120.4
C317 C318 H318 120.4
C318 C319 C320 121.7(19)
C318 C319 H319 119.1
C320 C319 H319 119.1
C319 C320 N321 122.4(18)
C319 C320 H320 118.8
N321 C320 H320 118.8
C402 C401 H40A 109.5
C402 C401 H40B 109.5
H40A C401 H40B 109.5
C402 C401 H40C 109.5
H40A C401 H40C 109.5
H40B C401 H40C 109.5
C401 C402 C414 112.6(15)
C401 C402 C403 109.8(12)
C414 C402 C403 111.9(13)
C401 C402 Sn4 108.0(10)
C414 C402 Sn4 107.9(9)
C403 C402 Sn4 106.4(10)
C404 C403 C402 118.2(11)
C404 C403 H40D 107.8
C402 C403 H40D 107.8
C404 C403 H40E 107.8
C402 C403 H40E 107.8
H40D C403 H40E 107.1
N405 C404 C415 123.7(12)
N405 C404 C403 117.2(11)
C415 C404 C403 119.0(10)
N406 C407 C408 118.2(14)
N406 C407 C416 122.1(13)
C408 C407 C416 119.7(14)
C413 C408 N409 121.2(14)
C413 C408 C407 124.8(16)
N409 C408 C407 114.0(14)
N409 C410 C411 122.2(18)
N409 C410 H410 118.9
C411 C410 H410 118.9
C412 C411 C410 117.3(15)
C412 C411 H411 121.4
C410 C411 H411 121.4
C413 C412 C411 120.9(17)
C413 C412 H412 119.5
C411 C412 H412 119.5
C408 C413 C412 118.7(19)
C408 C413 H413 120.7
C412 C413 H413 120.7
C402 C414 H41A 109.5
C402 C414 H41B 109.5
H41A C414 H41B 109.5
C402 C414 H41C 109.5
H41A C414 H41C 109.5
H41B C414 H41C 109.5
C404 C415 H41D 109.5
C404 C415 H41E 109.5
H41D C415 H41E 109.5
C404 C415 H41F 109.5
H41D C415 H41F 109.5
H41E C415 H41F 109.5
N417 C416 C421 123.8(15)
N417 C416 C407 115.0(13)
C421 C416 C407 121.2(13)
N417 C418 C419 121.6(17)
N417 C418 H418 119.2
C419 C418 H418 119.2
C420 C419 C418 120.8(18)
C420 C419 H419 119.6
C418 C419 H419 119.6
C419 C420 C421 118.2(17)
C419 C420 H420 120.9
C421 C420 H420 120.9
C420 C421 C416 118.6(15)
C420 C421 H421 120.7
C416 C421 H421 120.7
C4 N5 N6 119.4(11)
C7 N6 N5 117.2(12)
C7 N6 Zn1 115.7(10)
N5 N6 Zn1 126.8(8)
C10 N9 C8 115.7(12)
C10 N9 Zn1 128.5(10)
C8 N9 Zn1 115.7(9)
C16 N17 C18 115.7(14)
C204 N205 N206 121.0(11)
C207 N206 N205 122.6(11)
C207 N206 Zn2 116.1(9)
N205 N206 Zn2 120.7(8)
C208 N209 C210 118.8(13)
C208 N209 Zn2 114.3(8)
C210 N209 Zn2 126.9(11)
C216 N217 C218 118(3)
C216 N222 C223 122(2)
C304 N305 N306 120.5(12)
C307 N306 N305 118.1(12)
C307 N306 Zn3 114.6(10)
N305 N306 Zn3 126.6(9)
C310 N309 C308 117.5(12)
C310 N309 Zn3 127.5(10)
C308 N309 Zn3 115.0(9)
C316 N321 C320 115.8(14)
C404 N405 N406 120.4(11)
C407 N406 N405 122.4(13)
C407 N406 Zn4 114.5(10)
N405 N406 Zn4 123.0(10)
C410 N409 C408 119.6(15)
C410 N409 Zn4 126.1(13)
C408 N409 Zn4 114.3(9)
C416 N417 C418 116.9(15)
Sn2 S1 Sn1 107.79(12)
Zn2 S2 Zn7 106.46(13)
Zn2 S2 Sn1 94.02(12)
Zn7 S2 Sn1 107.38(12)
Zn5 S3 Zn6 109.91(14)
Zn5 S3 Sn1 116.80(14)
Zn6 S3 Sn1 111.13(13)
Zn1 S4 Zn5 102.24(13)
Zn1 S4 Sn2 100.44(12)
Zn5 S4 Sn2 106.70(12)
Zn7 S5 Zn8 113.28(13)
Zn7 S5 Sn2 116.95(14)
Zn8 S5 Sn2 108.20(13)
Zn6 S6 Zn7 105.78(13)
Zn6 S6 Sn3 116.43(13)
Zn7 S6 Sn3 115.08(13)
Zn4 S7 Zn8 105.14(15)
Zn4 S7 Sn3 97.05(12)
Zn8 S7 Sn3 105.74(13)
Sn4 S8 Sn3 106.78(12)
Zn3 S9 Zn6 103.95(14)
Zn3 S9 Sn4 100.27(12)
Zn6 S9 Sn4 105.06(12)
Zn5 S10 Zn8 110.10(12)
Zn5 S10 Sn4 111.81(13)
Zn8 S10 Sn4 116.31(14)
N9 Zn1 N6 78.1(4)
N9 Zn1 S4 108.9(3)
N6 Zn1 S4 122.1(3)
N9 Zn1 I1 103.2(3)
N6 Zn1 I1 113.4(3)
S4 Zn1 I1 119.82(11)
N209 Zn2 N206 77.9(4)
N209 Zn2 S2 101.9(3)
N206 Zn2 S2 120.2(3)
N209 Zn2 I2 101.4(3)
N206 Zn2 I2 110.8(3)
S2 Zn2 I2 127.07(11)
N309 Zn3 N306 77.9(5)
N309 Zn3 S9 105.5(3)
N306 Zn3 S9 117.6(3)
N309 Zn3 I3 106.1(3)
N306 Zn3 I3 112.4(3)
S9 Zn3 I3 124.93(10)
N409 Zn4 N406 78.9(5)
N409 Zn4 S7 102.4(4)
N406 Zn4 S7 116.2(3)
N409 Zn4 I4 105.6(3)
N406 Zn4 I4 110.6(3)
S7 Zn4 I4 128.86(12)
S3 Zn5 S4 119.25(12)
S3 Zn5 S10 115.71(13)
S4 Zn5 S10 99.53(12)
S3 Zn5 I5 102.55(9)
S4 Zn5 I5 111.87(9)
S10 Zn5 I5 107.85(9)
S6 Zn6 S9 118.11(12)
S6 Zn6 S3 120.24(12)
S9 Zn6 S3 100.78(12)
S6 Zn6 I6 102.93(10)
S9 Zn6 I6 112.15(10)
S3 Zn6 I6 101.72(10)
S5 Zn7 S2 117.27(12)
S5 Zn7 S6 112.65(12)
S2 Zn7 S6 106.30(12)
S5 Zn7 I7 109.02(9)
S2 Zn7 I7 105.28(9)
S6 Zn7 I7 105.45(9)
S7 Zn8 S10 118.13(12)
S7 Zn8 S5 101.49(13)
S10 Zn8 S5 116.61(12)
S7 Zn8 I8 110.58(10)
S10 Zn8 I8 103.94(10)
S5 Zn8 I8 105.60(9)
C2 Sn1 S3 115.2(3)
C2 Sn1 S2 106.6(3)
S3 Sn1 S2 108.77(11)
C2 Sn1 S1 112.4(4)
S3 Sn1 S1 115.99(11)
S2 Sn1 S1 95.55(11)
C202 Sn2 S5 111.9(4)
C202 Sn2 S1 114.7(4)
S5 Sn2 S1 115.79(11)
C202 Sn2 S4 106.6(4)
S5 Sn2 S4 108.94(10)
S1 Sn2 S4 97.30(11)
C302 Sn3 S6 115.4(4)
C302 Sn3 S8 111.9(4)
S6 Sn3 S8 116.82(11)
C302 Sn3 S7 104.0(4)
S6 Sn3 S7 108.73(11)
S8 Sn3 S7 97.43(12)
C402 Sn4 S10 111.5(5)
C402 Sn4 S8 114.1(5)
S10 Sn4 S8 116.63(11)
C402 Sn4 S9 106.3(4)
S10 Sn4 S9 108.25(11)
S8 Sn4 S9 98.47(12)
Cl4 C5 Cl6 112.1(10)
Cl4 C5 Cl5 110.2(9)
Cl6 C5 Cl5 109.5(10)
Cl4 C5 H5 108.3
Cl6 C5 H5 108.3
Cl5 C5 H5 108.3
H40H O401 H40I 108.0
O201 C200 H20F 109.5
O201 C200 H20G 109.5
H20F C200 H20G 109.5
O201 C200 H20H 109.5
H20F C200 H20H 109.5
H20G C200 H20H 109.5
C200 O201 H201 109.5
O101 C100 H10A 109.5
O101 C100 H10B 109.5
H10A C100 H10B 109.5
O101 C100 H10C 109.5
H10A C100 H10C 109.5
H10B C100 H10C 109.5
C100 O101 H101 109.5
Cl3 C300 Cl1 107.9(15)
Cl3 C300 Cl2 116.0(18)
Cl1 C300 Cl2 115(2)
Cl3 C300 H300 105.8
Cl1 C300 H300 105.8
Cl2 C300 H300 105.8
H40F O400 H40G 109.6

loop_
_geom_bond_atom_site_label_1
_geom_bond_atom_site_label_2
_geom_bond_distance
C1 C2 1.525(18)
C1 H1A 0.9800
C1 H1B 0.9800
C1 H1C 0.9800
C2 C3 1.54(2)
C2 C14 1.579(18)
C2 Sn1 2.203(13)
C3 C4 1.551(19)
C3 H3A 0.9900
C3 H3B 0.9900
C4 N5 1.279(16)
C4 C15 1.43(2)
C7 N6 1.277(16)
C7 C8 1.492(18)
C7 C16 1.50(2)
C8 N9 1.354(18)
C8 C13 1.397(17)
C10 N9 1.323(17)
C10 C11 1.408(19)
C10 H10 0.9500
C11 C12 1.30(2)
C11 H11 0.9500
C12 C13 1.34(2)
C12 H12 0.9500
C13 H13 0.9500
C14 H14A 0.9800
C14 H14B 0.9800
C14 H14C 0.9800
C15 H15A 0.9800
C15 H15B 0.9800
C15 H15C 0.9800
C16 N17 1.34(2)
C16 C21 1.34(2)
C18 C19 1.36(2)
C18 N17 1.38(2)
C18 H18 0.9500
C19 C20 1.32(2)
C19 H19 0.9500
C20 C21 1.42(3)
C20 H20 0.9500
C21 H21 0.9500
C201 C202 1.544(19)
C201 H20A 0.9800
C201 H20B 0.9800
C201 H20C 0.9800
C202 C214 1.52(2)
C202 C203 1.533(19)
C202 Sn2 2.229(12)
C203 C204 1.493(18)
C203 H20D 0.9900
C203 H20E 0.9900
C204 N205 1.259(15)
C204 C215 1.480(17)
C207 N206 1.303(16)
C207 C216 1.47(2)
C207 C208 1.484(18)
C208 N209 1.320(18)
C208 C213 1.411(19)
C210 C211 1.35(2)
C210 N209 1.353(17)
C210 H210 0.9500
C211 C212 1.35(3)
C211 H211 0.9500
C212 C213 1.37(2)
C212 H212 0.9500
C213 H213 0.9500
C214 H21A 0.9800
C214 H21B 0.9800
C214 H21C 0.9800
C215 H21D 0.9800
C215 H21E 0.9800
C215 H21F 0.9800
C216 N222 1.25(3)
C216 N217 1.38(3)
C216 C221 1.39(3)
C216 C225 1.52(3)
C218 N217 1.42(5)
C218 C219 1.44(4)
C218 H218 0.9500
C219 C223 1.16(4)
C219 C220 1.34(4)
C219 C224 1.62(4)
C219 H21G 0.9500
C219 H219 0.9500
C220 C221 1.39(4)
C220 H220 0.9500
C221 H221 0.9500
C223 N222 1.36(4)
C223 H223 0.9500
C224 C225 1.36(4)
C224 H224 0.9500
C225 H225 0.9500
C301 C302 1.51(2)
C301 H30A 0.9800
C301 H30B 0.9800
C301 H30C 0.9800
C302 C314 1.53(2)
C302 C303 1.537(19)
C302 Sn3 2.234(16)
C303 C304 1.49(2)
C303 H30D 0.9900
C303 H30E 0.9900
C304 N305 1.252(18)
C304 C315 1.507(18)
C307 N306 1.294(18)
C307 C308 1.48(2)
C307 C316 1.50(2)
C308 N309 1.344(18)
C308 C313 1.35(2)
C310 N309 1.322(18)
C310 C311 1.341(19)
C310 H310 0.9500
C311 C312 1.34(2)
C311 H311 0.9500
C312 C313 1.42(2)
C312 H312 0.9500
C313 H313 0.9500
C314 H31A 0.9800
C314 H31B 0.9800
C314 H31C 0.9800
C315 H31D 0.9800
C315 H31E 0.9800
C315 H31F 0.9800
C316 N321 1.33(2)
C316 C317 1.39(2)
C317 C318 1.40(2)
C317 H317 0.9500
C318 C319 1.31(2)
C318 H318 0.9500
C319 C320 1.34(2)
C319 H319 0.9500
C320 N321 1.38(2)
C320 H320 0.9500
C401 C402 1.51(2)
C401 H40A 0.9800
C401 H40B 0.9800
C401 H40C 0.9800
C402 C414 1.52(2)
C402 C403 1.54(2)
C402 Sn4 2.232(14)
C403 C404 1.487(19)
C403 H40D 0.9900
C403 H40E 0.9900
C404 N405 1.304(15)
C404 C415 1.481(18)
C407 N406 1.281(19)
C407 C408 1.48(2)
C407 C416 1.51(2)
C408 C413 1.36(2)
C408 N409 1.38(2)
C410 N409 1.305(18)
C410 C411 1.41(2)
C410 H410 0.9500
C411 C412 1.38(2)
C411 H411 0.9500
C412 C413 1.37(2)
C412 H412 0.9500
C413 H413 0.9500
C414 H41A 0.9800
C414 H41B 0.9800
C414 H41C 0.9800
C415 H41D 0.9800
C415 H41E 0.9800
C415 H41F 0.9800
C416 N417 1.345(18)
C416 C421 1.40(2)
C418 N417 1.36(2)
C418 C419 1.41(3)
C418 H418 0.9500
C419 C420 1.36(2)
C419 H419 0.9500
C420 C421 1.40(2)
C420 H420 0.9500
C421 H421 0.9500
N5 N6 1.391(15)
N6 Zn1 2.087(12)
N9 Zn1 2.060(11)
N205 N206 1.393(15)
N206 Zn2 2.102(12)
N209 Zn2 2.076(11)
N305 N306 1.376(18)
N306 Zn3 2.118(12)
N309 Zn3 2.081(11)
N405 N406 1.365(18)
N406 Zn4 2.110(13)
N409 Zn4 2.065(13)
S1 Sn2 2.429(3)
S1 Sn1 2.446(3)
S2 Zn2 2.310(3)
S2 Zn7 2.357(3)
S2 Sn1 2.437(3)
S3 Zn5 2.312(3)
S3 Zn6 2.355(4)
S3 Sn1 2.387(3)
S4 Zn1 2.291(3)
S4 Zn5 2.339(3)
S4 Sn2 2.462(3)
S5 Zn7 2.333(3)
S5 Zn8 2.365(3)
S5 Sn2 2.390(3)
S6 Zn6 2.333(3)
S6 Zn7 2.364(3)
S6 Sn3 2.399(3)
S7 Zn4 2.307(4)
S7 Zn8 2.340(4)
S7 Sn3 2.450(3)
S8 Sn4 2.418(4)
S8 Sn3 2.437(3)
S9 Zn3 2.304(4)
S9 Zn6 2.343(3)
S9 Sn4 2.460(3)
S10 Zn5 2.340(3)
S10 Zn8 2.343(3)
S10 Sn4 2.393(3)
Zn1 I1 2.5249(18)
Zn2 I2 2.5568(18)
Zn3 I3 2.5424(17)
Zn4 I4 2.5335(18)
Zn5 I5 2.6061(16)
Zn6 I6 2.6108(17)
Zn7 I7 2.6100(16)
Zn8 I8 2.6054(16)
C5 Cl4 1.728(13)
C5 Cl6 1.732(14)
C5 Cl5 1.758(13)
C5 H5 1.0000
O401 H40H 0.8822
O401 H40I 0.8710
C200 O201 1.44(2)
C200 H20F 0.9800
C200 H20G 0.9800
C200 H20H 0.9800
O201 H201 0.8400
C100 O101 1.45(2)
C100 H10A 0.9800
C100 H10B 0.9800
C100 H10C 0.9800
O101 H101 0.8400
C300 Cl3 1.698(16)
C300 Cl1 1.705(16)
C300 Cl2 1.718(16)
C300 H300 1.0000
O400 H40F 0.8902
O400 H40G 0.8942

loop_
_geom_torsion_atom_site_label_1
_geom_torsion_atom_site_label_2
_geom_torsion_atom_site_label_3
_geom_torsion_atom_site_label_4
_geom_torsion
C1 C2 C3 C4 167.3(12)
C14 C2 C3 C4 -70.3(15)
Sn1 C2 C3 C4 47.2(13)
C2 C3 C4 N5 4.2(17)
C2 C3 C4 C15 -173.2(13)
N6 C7 C8 N9 -0.4(17)
C16 C7 C8 N9 177.2(11)
N6 C7 C8 C13 -179.3(13)
C16 C7 C8 C13 -1.7(19)
N9 C10 C11 C12 -2(2)
C10 C11 C12 C13 4(3)
C11 C12 C13 C8 -4(2)
N9 C8 C13 C12 2(2)
C7 C8 C13 C12 -179.4(13)
N6 C7 C16 N17 64(2)
C8 C7 C16 N17 -113.3(16)
N6 C7 C16 C21 -113(2)
C8 C7 C16 C21 69(2)
N17 C18 C19 C20 -2(3)
C18 C19 C20 C21 -1(4)
N17 C16 C21 C20 3(3)
C7 C16 C21 C20 180.0(19)
C19 C20 C21 C16 1(4)
C214 C202 C203 C204 -64.4(15)
C201 C202 C203 C204 170.6(12)
Sn2 C202 C203 C204 53.8(14)
C202 C203 C204 N205 -10.0(18)
C202 C203 C204 C215 172.1(12)
N206 C207 C208 N209 5.1(15)
C216 C207 C208 N209 -173.0(11)
N206 C207 C208 C213 -175.5(12)
C216 C207 C208 C213 6.4(18)
N209 C210 C211 C212 -2(2)
C210 C211 C212 C213 1(3)
C211 C212 C213 C208 0(2)
N209 C208 C213 C212 0(2)
C207 C208 C213 C212 -179.3(13)
N206 C207 C216 N222 56(2)
C208 C207 C216 N222 -126(2)
N206 C207 C216 N217 101(2)
C208 C207 C216 N217 -81(2)
N206 C207 C216 C221 -62(2)
C208 C207 C216 C221 116(2)
N206 C207 C216 C225 -132.8(15)
C208 C207 C216 C225 45.1(19)
N217 C218 C219 C223 68(4)
N217 C218 C219 C220 23(5)
N217 C218 C219 C224 -50(4)
C223 C219 C220 C221 -62(4)
C218 C219 C220 C221 -32(5)
C224 C219 C220 C221 63(3)
C219 C220 C221 C216 15(5)
N222 C216 C221 C220 40(3)
N217 C216 C221 C220 11(4)
C207 C216 C221 C220 172(2)
C225 C216 C221 C220 -84(3)
C220 C219 C223 N222 63(4)
C218 C219 C223 N222 -78(4)
C224 C219 C223 N222 2(5)
C223 C219 C224 C225 4(4)
C220 C219 C224 C225 -66(3)
C218 C219 C224 C225 49(3)
C219 C224 C225 C216 -2(3)
N222 C216 C225 C224 -4(3)
N217 C216 C225 C224 -47(3)
C221 C216 C225 C224 70(3)
C207 C216 C225 C224 -175.3(19)
C301 C302 C303 C304 -166.5(14)
C314 C302 C303 C304 69.1(16)
Sn3 C302 C303 C304 -46.6(15)
C302 C303 C304 N305 5(2)
C302 C303 C304 C315 -171.1(15)
N306 C307 C308 N309 -1.8(18)
C316 C307 C308 N309 177.8(12)
N306 C307 C308 C313 178.3(13)
C316 C307 C308 C313 -2(2)
N309 C310 C311 C312 -3(2)
C310 C311 C312 C313 2(2)
N309 C308 C313 C312 1(2)
C307 C308 C313 C312 -179.1(13)
C311 C312 C313 C308 -1(2)
N306 C307 C316 N321 -87.5(18)
C308 C307 C316 N321 92.9(18)
N306 C307 C316 C317 92(2)
C308 C307 C316 C317 -87.7(19)
N321 C316 C317 C318 2(3)
C307 C316 C317 C318 -177.4(17)
C316 C317 C318 C319 -2(3)
C317 C318 C319 C320 2(4)
C318 C319 C320 N321 -1(4)
C401 C402 C403 C404 -167.6(12)
C414 C402 C403 C404 66.6(16)
Sn4 C402 C403 C404 -51.0(15)
C402 C403 C404 N405 13.8(18)
C402 C403 C404 C415 -170.1(14)
N406 C407 C408 C413 -179.3(14)
C416 C407 C408 C413 2(2)
N406 C407 C408 N409 1.1(19)
C416 C407 C408 N409 -177.4(12)
N409 C410 C411 C412 0(2)
C410 C411 C412 C413 -3(2)
N409 C408 C413 C412 -2(2)
C407 C408 C413 C412 178.5(13)
C411 C412 C413 C408 4(2)
N406 C407 C416 N417 -126.5(14)
C408 C407 C416 N417 52.0(17)
N406 C407 C416 C421 52.9(19)
C408 C407 C416 C421 -128.7(14)
N417 C418 C419 C420 1(2)
C418 C419 C420 C421 2(2)
C419 C420 C421 C416 -4(2)
N417 C416 C421 C420 5(2)
C407 C416 C421 C420 -174.6(13)
C15 C4 N5 N6 -1(2)
C3 C4 N5 N6 -177.8(11)
C8 C7 N6 N5 -172.8(11)
C16 C7 N6 N5 10(2)
C8 C7 N6 Zn1 0.7(16)
C16 C7 N6 Zn1 -176.8(10)
C4 N5 N6 C7 -98.8(15)
C4 N5 N6 Zn1 88.6(14)
C11 C10 N9 C8 0(2)
C11 C10 N9 Zn1 -178.6(10)
C13 C8 N9 C10 0.3(19)
C7 C8 N9 C10 -178.6(12)
C13 C8 N9 Zn1 178.8(10)
C7 C8 N9 Zn1 -0.1(13)
C21 C16 N17 C18 -5(3)
C7 C16 N17 C18 177.2(15)
C19 C18 N17 C16 5(3)
C215 C204 N205 N206 4(2)
C203 C204 N205 N206 -173.8(11)
C216 C207 N206 N205 1.2(18)
C208 C207 N206 N205 -177.0(10)
C216 C207 N206 Zn2 172.8(9)
C208 C207 N206 Zn2 -5.4(13)
C204 N205 N206 C207 -91.7(16)
C204 N205 N206 Zn2 97.1(12)
C213 C208 N209 C210 -0.8(19)
C207 C208 N209 C210 178.6(11)
C213 C208 N209 Zn2 178.4(10)
C207 C208 N209 Zn2 -2.3(13)
C211 C210 N209 C208 2(2)
C211 C210 N209 Zn2 -177.3(12)
N222 C216 N217 C218 -68(3)
C221 C216 N217 C218 -20(4)
C207 C216 N217 C218 178(3)
C225 C216 N217 C218 48(3)
C219 C218 N217 C216 3(5)
N217 C216 N222 C223 93(4)
C221 C216 N222 C223 -47(3)
C207 C216 N222 C223 -179(2)
C225 C216 N222 C223 10(4)
C219 C223 N222 C216 -9(5)
C303 C304 N305 N306 175.9(12)
C315 C304 N305 N306 -8(2)
C308 C307 N306 N305 174.9(11)
C316 C307 N306 N305 -4.7(19)
C308 C307 N306 Zn3 3.6(16)
C316 C307 N306 Zn3 -176.0(10)
C304 N305 N306 C307 98.4(16)
C304 N305 N306 Zn3 -91.5(16)
C311 C310 N309 C308 2(2)
C311 C310 N309 Zn3 -178.0(11)
C313 C308 N309 C310 -1(2)
C307 C308 N309 C310 178.7(12)
C313 C308 N309 Zn3 178.9(11)
C307 C308 N309 Zn3 -1.1(15)
C317 C316 N321 C320 -2(3)
C307 C316 N321 C320 177.8(19)
C319 C320 N321 C316 1(4)
C415 C404 N405 N406 -7(2)
C403 C404 N405 N406 169.0(12)
C408 C407 N406 N405 175.9(11)
C416 C407 N406 N405 -6(2)
C408 C407 N406 Zn4 0.7(16)
C416 C407 N406 Zn4 179.2(10)
C404 N405 N406 C407 86.7(16)
C404 N405 N406 Zn4 -98.5(13)
C411 C410 N409 C408 2(2)
C411 C410 N409 Zn4 -176.7(11)
C413 C408 N409 C410 -1(2)
C407 C408 N409 C410 178.5(12)
C413 C408 N409 Zn4 178.0(11)
C407 C408 N409 Zn4 -2.4(15)
C421 C416 N417 C418 -1.8(19)
C407 C416 N417 C418 177.5(12)
C419 C418 N417 C416 -1(2)
